data_4319507
loop_
_publ_author_name
'Tristram Chivers'
'Chantall Fedorchuk'
'Mark Krahn'
'Masood Parvez'
'Gabriele Schatte'

_publ_contact_author_address
; Department of Chemistry
  University of Calgary
  Calgary Alberta T2N 1N4
  Canada
;
_publ_contact_author_email chivers@ucalgary.ca
_publ_contact_author_fax '001 403 289 9488'
_publ_contact_author_name 'Dr Tristram Chivers'
_publ_contact_author_phone '001 403 220 5741'
_publ_section_title
;
 Preparation and X-ray Structures of Cu(I), Ni(II), and Pd(II) (N,S)
 Complexes of the Monoanion [(tBuN)(S)P(\m-NtBu)2P(S)(NHtBu)]- and a
 Pt(II) (S,S') Complex of the Dianion [(tBuN)(S)P(\m-NtBu)2P(S)(NtBu)]2-
;
_journal_name_full 'Inorganic Chemistry'
_journal_page_first 1936
_journal_page_last 1942
_journal_paper_doi 10.1021/ic001173s
_journal_volume 40
_journal_year 2001
_chemical_formula_moiety 'C34 H52 Cu N4 P3 S2'
_chemical_formula_sum 'C34 H52 Cu N4 P3 S2'
_chemical_formula_weight 737.37
_chemical_name_systematic
;
 ?
;
_space_group_IT_number 14
_symmetry_cell_setting monoclinic
_symmetry_space_group_name_Hall '-P 2ybc'
_symmetry_space_group_name_H-M 'P 1 21/c 1'
_atom_sites_solution_hydrogens geom
_atom_sites_solution_primary direct
_atom_sites_solution_secondary difmap
_cell_angle_alpha 90.00
_cell_angle_beta 91.79(3)
_cell_angle_gamma 90.00
_cell_formula_units_Z 4
_cell_length_a 19.175(4)
_cell_length_b 20.331(4)
_cell_length_c 10.017(6)
_cell_measurement_reflns_used 24
_cell_measurement_temperature 170(2)
_cell_measurement_theta_max 21.57
_cell_measurement_theta_min 18.25
_cell_volume 3903(3)
_computing_cell_refinement 'MSC/AFC Diffractometer Control'
_computing_data_collection 'MSC/AFC Diffractometer Control'
_computing_data_reduction 'teXsan (MSC, 1995)'
_computing_molecular_graphics 'teXsan (MSC, 1995)'
_computing_publication_material 'teXsan (MSC, 1995)'
_computing_structure_refinement 'SHELXL-97 (Sheldrick, 1997)'
_computing_structure_solution 'SHELXS-97 (Sheldrick, 1990)'
_diffrn_ambient_temperature 170(2)
_diffrn_measured_fraction_theta_full 0.991
_diffrn_measured_fraction_theta_max 0.991
_diffrn_measurement_device 'Rigaku AFC6S'
_diffrn_measurement_method \w-2\q
_diffrn_radiation_detector 'scintillation counter'
_diffrn_radiation_monochromator graphite
_diffrn_radiation_source 'fine-focus sealed tube'
_diffrn_radiation_type MoK\a
_diffrn_radiation_wavelength 0.71069
_diffrn_reflns_av_R_equivalents 0.0681
_diffrn_reflns_av_sigmaI/netI 0.0694
_diffrn_reflns_limit_h_max 22
_diffrn_reflns_limit_h_min 0
_diffrn_reflns_limit_k_max 24
_diffrn_reflns_limit_k_min 0
_diffrn_reflns_limit_l_max 11
_diffrn_reflns_limit_l_min -11
_diffrn_reflns_number 7055
_diffrn_reflns_theta_full 25.05
_diffrn_reflns_theta_max 25.05
_diffrn_reflns_theta_min 2.53
_diffrn_standards_decay_% 'no decay'
_diffrn_standards_interval_count 200
_diffrn_standards_number 3
_exptl_absorpt_coefficient_mu 0.817
_exptl_absorpt_correction_T_max 0.7916
_exptl_absorpt_correction_T_min 0.6854
_exptl_absorpt_correction_type psi-scan
_exptl_absorpt_process_details
;
 North, Phillips & Matthews, 1968
;
_exptl_crystal_colour colorless
_exptl_crystal_density_diffrn 1.255
_exptl_crystal_density_method 'not measured'
_exptl_crystal_description prism
_exptl_crystal_F_000 1560
_exptl_crystal_size_max 0.50
_exptl_crystal_size_mid 0.48
_exptl_crystal_size_min 0.30
_refine_diff_density_max 1.143
_refine_diff_density_min -1.272
_refine_diff_density_rms 0.191
_refine_ls_extinction_method none
_refine_ls_goodness_of_fit_ref 1.034
_refine_ls_hydrogen_treatment mixed
_refine_ls_matrix_type full
_refine_ls_number_parameters 313
_refine_ls_number_reflns 6844
_refine_ls_number_restraints 0
_refine_ls_restrained_S_all 1.034
_refine_ls_R_factor_all 0.1542
_refine_ls_R_factor_gt 0.0736
_refine_ls_shift/su_max 0.004
_refine_ls_shift/su_mean 0.000
_refine_ls_structure_factor_coef Fsqd
_refine_ls_weighting_details 'calc w=1/[\s^2^(Fo^2^)+(0.1307P)^2^+54.6545P] where P=(Fo^2^+2Fc^2^)/3'
_refine_ls_weighting_scheme calc
_refine_ls_wR_factor_gt 0.2048
_refine_ls_wR_factor_ref 0.3044
_reflns_number_gt 4157
_reflns_number_total 6844
_reflns_threshold_expression >2sigma(I)
_cod_data_source_file ic001173s_2.cif
_cod_data_source_block 5
_cod_original_cell_volume 3903(2)
_cod_database_code 4319507

loop_
_symmetry_equiv_pos_as_xyz
'x, y, z'
'-x, y+1/2, -z+1/2'
'-x, -y, -z'
'x, -y-1/2, z-1/2'

loop_
_atom_site_label
_atom_site_type_symbol
_atom_site_fract_x
_atom_site_fract_y
_atom_site_fract_z
_atom_site_U_iso_or_equiv
_atom_site_adp_type
_atom_site_occupancy
_atom_site_symmetry_multiplicity
_atom_site_calc_flag
_atom_site_refinement_flags
_atom_site_disorder_assembly
_atom_site_disorder_group
Cu1 Cu 0.18855(6) 0.04026(5) 0.44346(11) 0.0300(3) Uani 1 1 d . . .
S1 S 0.20320(13) 0.00396(12) 0.2191(2) 0.0320(5) Uani 1 1 d . . .
S2 S 0.37198(14) -0.13184(13) 0.0181(2) 0.0398(6) Uani 1 1 d . . .
P1 P 0.27946(11) -0.04194(10) 0.3240(2) 0.0215(5) Uani 1 1 d . . .
P2 P 0.36834(12) -0.11238(11) 0.2072(2) 0.0241(5) Uani 1 1 d . . .
P3 P 0.12224(13) 0.11646(11) 0.5185(2) 0.0284(5) Uani 1 1 d . . .
N1 N 0.2659(4) -0.0216(3) 0.4737(7) 0.0244(15) Uani 1 1 d . . .
N2 N 0.3609(3) -0.0343(3) 0.2616(6) 0.0219(15) Uani 1 1 d . . .
N3 N 0.2921(4) -0.1226(3) 0.2857(7) 0.0244(15) Uani 1 1 d . . .
N4 N 0.4332(4) -0.1471(4) 0.2951(7) 0.0314(17) Uani 1 1 d . . .
H4 H 0.4331 -0.1354 0.3797 0.038 Uiso 1 1 calc R . .
C1 C 0.1695(4) 0.1941(3) 0.5409(7) 0.033(2) Uani 1 1 d G . .
C2 C 0.2300(4) 0.2040(4) 0.4709(8) 0.066(4) Uani 1 1 d G . .
H2 H 0.2476 0.1698 0.4168 0.079 Uiso 1 1 calc R . .
C3 C 0.2648(4) 0.2639(5) 0.4801(10) 0.090(5) Uani 1 1 d G . .
H3 H 0.3062 0.2706 0.4322 0.109 Uiso 1 1 calc R . .
C4 C 0.2390(5) 0.3139(3) 0.5593(10) 0.084(5) Uani 1 1 d G . .
H4A H 0.2627 0.3548 0.5655 0.101 Uiso 1 1 calc R . .
C5 C 0.1784(6) 0.3040(3) 0.6293(9) 0.079(5) Uani 1 1 d G . .
H5 H 0.1608 0.3382 0.6834 0.095 Uiso 1 1 calc R . .
C6 C 0.1437(4) 0.2441(4) 0.6201(7) 0.066(4) Uani 1 1 d G . .
H6 H 0.1023 0.2373 0.6680 0.080 Uiso 1 1 calc R . .
C7 C 0.0460(3) 0.1352(3) 0.4089(6) 0.0282(19) Uani 1 1 d G . .
C8 C 0.0236(3) 0.1990(3) 0.3821(7) 0.047(3) Uani 1 1 d G . .
H8 H 0.0481 0.2352 0.4208 0.056 Uiso 1 1 calc R . .
C9 C -0.0346(4) 0.2098(3) 0.2988(8) 0.065(4) Uani 1 1 d G . .
H9 H -0.0498 0.2534 0.2805 0.078 Uiso 1 1 calc R . .
C10 C -0.0704(3) 0.1568(4) 0.2421(7) 0.062(4) Uani 1 1 d G . .
H10 H -0.1102 0.1642 0.1852 0.074 Uiso 1 1 calc R . .
C11 C -0.0481(3) 0.0930(4) 0.2689(7) 0.059(3) Uani 1 1 d G . .
H11 H -0.0726 0.0567 0.2302 0.071 Uiso 1 1 calc R . .
C12 C 0.0101(3) 0.0821(2) 0.3523(7) 0.043(3) Uani 1 1 d G . .
H12 H 0.0253 0.0385 0.3705 0.052 Uiso 1 1 calc R . .
C13 C 0.08479(19) 0.10334(17) 0.6835(4) 0.031(2) Uani 1 1 d G . .
C14 C 0.01341(19) 0.1014(2) 0.7034(4) 0.051(3) Uani 1 1 d G . .
H14 H -0.0186 0.1101 0.6312 0.062 Uiso 1 1 calc R . .
C15 C -0.0112(2) 0.0867(2) 0.8290(4) 0.065(4) Uani 1 1 d G . .
H15 H -0.0600 0.0853 0.8427 0.078 Uiso 1 1 calc R . .
C16 C 0.0356(2) 0.0739(2) 0.9347(4) 0.067(4) Uani 1 1 d G . .
H16 H 0.0188 0.0639 1.0205 0.080 Uiso 1 1 calc R . .
C17 C 0.1070(2) 0.0759(2) 0.9147(3) 0.064(4) Uani 1 1 d G . .
H17 H 0.1389 0.0672 0.9869 0.077 Uiso 1 1 calc R . .
C18 C 0.1316(2) 0.09059(17) 0.7891(3) 0.051(3) Uani 1 1 d G . .
H18 H 0.1804 0.0919 0.7755 0.061 Uiso 1 1 calc R . .
C19 C 0.30182(14) -0.03813(14) 0.6001(2) 0.031(2) Uani 1 1 d G . .
C20 C 0.33401(16) 0.02349(16) 0.6643(3) 0.045(3) Uani 1 1 d G . .
H20A H 0.2987 0.0583 0.6671 0.068 Uiso 1 1 calc R . .
H20B H 0.3732 0.0384 0.6116 0.068 Uiso 1 1 calc R . .
H20C H 0.3507 0.0132 0.7554 0.068 Uiso 1 1 calc R . .
C21 C 0.24527(17) -0.06633(15) 0.6952(2) 0.046(3) Uani 1 1 d G . .
H21A H 0.2080 -0.0339 0.7048 0.069 Uiso 1 1 calc R . .
H21B H 0.2670 -0.0757 0.7830 0.069 Uiso 1 1 calc R . .
H21C H 0.2257 -0.1069 0.6570 0.069 Uiso 1 1 calc R . .
C22 C 0.35355(15) -0.09083(15) 0.5947(3) 0.046(3) Uani 1 1 d G . .
H22A H 0.3321 -0.1299 0.5534 0.070 Uiso 1 1 calc R . .
H22B H 0.3704 -0.1016 0.6855 0.070 Uiso 1 1 calc R . .
H22C H 0.3928 -0.0764 0.5418 0.070 Uiso 1 1 calc R . .
C23 C 0.40134(19) 0.02483(15) 0.2189(4) 0.042(3) Uani 1 1 d G . .
C24 C 0.3791(2) 0.08287(13) 0.3098(4) 0.076(5) Uani 1 1 d G . .
H24A H 0.3285 0.0892 0.3008 0.114 Uiso 1 1 calc R . .
H24B H 0.4029 0.1232 0.2829 0.114 Uiso 1 1 calc R . .
H24C H 0.3919 0.0728 0.4031 0.114 Uiso 1 1 calc R . .
C25 C 0.3754(2) 0.04432(18) 0.0745(4) 0.063(4) Uani 1 1 d G . .
H25A H 0.3250 0.0527 0.0740 0.095 Uiso 1 1 calc R . .
H25B H 0.3851 0.0083 0.0127 0.095 Uiso 1 1 calc R . .
H25C H 0.3998 0.0841 0.0464 0.095 Uiso 1 1 calc R . .
C26 C 0.47130(19) 0.01253(17) 0.2252(4) 0.089(5) Uani 1 1 d G . .
H26A H 0.4819 -0.0243 0.1661 0.133 Uiso 1 1 calc R . .
H26B H 0.4857 0.0013 0.3172 0.133 Uiso 1 1 calc R . .
H26C H 0.4967 0.0517 0.1970 0.133 Uiso 1 1 calc R . .
C27 C 0.23766(16) -0.17606(16) 0.2723(4) 0.037(2) Uani 1 1 d G . .
C28 C 0.20019(18) -0.1763(2) 0.1363(4) 0.054(3) Uani 1 1 d G . .
H28A H 0.2344 -0.1810 0.0663 0.081 Uiso 1 1 calc R . .
H28B H 0.1747 -0.1349 0.1236 0.081 Uiso 1 1 calc R . .
H28C H 0.1673 -0.2132 0.1314 0.081 Uiso 1 1 calc R . .
C29 C 0.18877(16) -0.16910(15) 0.3827(4) 0.045(3) Uani 1 1 d G . .
H29A H 0.2150 -0.1692 0.4683 0.068 Uiso 1 1 calc R . .
H29B H 0.1558 -0.2059 0.3804 0.068 Uiso 1 1 calc R . .
H29C H 0.1631 -0.1276 0.3727 0.068 Uiso 1 1 calc R . .
C30 C 0.27658(19) -0.24249(14) 0.2836(4) 0.057(3) Uani 1 1 d G . .
H30A H 0.3088 -0.2466 0.2100 0.085 Uiso 1 1 calc R . .
H30B H 0.2427 -0.2786 0.2790 0.085 Uiso 1 1 calc R . .
H30C H 0.3029 -0.2444 0.3690 0.085 Uiso 1 1 calc R . .
C31 C 0.49202(17) -0.19333(18) 0.2674(4) 0.039(2) Uani 1 1 d G . .
C32 C 0.53624(17) -0.1643(2) 0.1549(4) 0.044(3) Uani 1 1 d G . .
H32A H 0.5083 -0.1631 0.0714 0.066 Uiso 1 1 calc R . .
H32B H 0.5775 -0.1918 0.1431 0.066 Uiso 1 1 calc R . .
H32C H 0.5509 -0.1196 0.1791 0.066 Uiso 1 1 calc R . .
C33 C 0.4629(2) -0.25960(16) 0.2296(4) 0.058(3) Uani 1 1 d G . .
H33A H 0.4360 -0.2561 0.1450 0.086 Uiso 1 1 calc R . .
H33B H 0.4324 -0.2751 0.2997 0.086 Uiso 1 1 calc R . .
H33C H 0.5013 -0.2909 0.2193 0.086 Uiso 1 1 calc R . .
C34 C 0.53369(17) -0.1956(2) 0.3960(4) 0.060(3) Uani 1 1 d G . .
H34A H 0.5517 -0.1516 0.4171 0.090 Uiso 1 1 calc R . .
H34B H 0.5728 -0.2262 0.3873 0.090 Uiso 1 1 calc R . .
H34C H 0.5039 -0.2105 0.4677 0.090 Uiso 1 1 calc R . .

loop_
_atom_site_aniso_label
_atom_site_aniso_U_11
_atom_site_aniso_U_22
_atom_site_aniso_U_33
_atom_site_aniso_U_23
_atom_site_aniso_U_13
_atom_site_aniso_U_12
Cu1 0.0332(6) 0.0257(6) 0.0313(6) -0.0003(5) 0.0061(5) 0.0072(5)
S1 0.0358(13) 0.0352(13) 0.0246(11) 0.0018(9) -0.0052(9) 0.0107(10)
S2 0.0490(15) 0.0478(15) 0.0228(11) -0.0079(10) 0.0052(10) 0.0032(12)
P3 0.0350(13) 0.0254(12) 0.0251(11) -0.0015(9) 0.0053(9) 0.0031(10)
P1 0.0260(11) 0.0197(11) 0.0188(10) 0.0014(8) 0.0013(8) 0.0005(9)
P2 0.0297(12) 0.0221(11) 0.0208(10) -0.0005(9) 0.0056(9) -0.0001(9)
N1 0.033(4) 0.016(3) 0.024(4) 0.000(3) 0.006(3) 0.009(3)
N2 0.020(3) 0.025(4) 0.021(3) -0.002(3) 0.004(3) 0.000(3)
N3 0.031(4) 0.020(4) 0.023(3) -0.003(3) 0.006(3) 0.001(3)
N4 0.032(4) 0.040(5) 0.023(4) -0.003(3) 0.007(3) 0.011(4)
C1 0.032(5) 0.031(5) 0.035(5) 0.008(4) -0.004(4) -0.011(4)
C2 0.059(8) 0.062(8) 0.075(9) 0.001(7) 0.001(7) -0.017(7)
C3 0.073(10) 0.071(11) 0.127(15) 0.027(10) 0.007(10) -0.020(9)
C4 0.100(12) 0.044(8) 0.105(12) 0.009(8) -0.036(10) -0.028(8)
C5 0.138(15) 0.044(8) 0.056(8) -0.006(6) 0.006(9) -0.018(9)
C6 0.131(13) 0.034(6) 0.034(6) -0.008(5) 0.014(7) -0.022(7)
C7 0.026(5) 0.028(5) 0.031(5) 0.003(4) 0.008(4) 0.008(4)
C8 0.042(6) 0.046(6) 0.052(6) 0.009(5) 0.000(5) 0.011(5)
C9 0.041(7) 0.069(9) 0.084(9) 0.023(7) -0.008(6) 0.013(6)
C10 0.028(6) 0.099(11) 0.057(7) 0.015(7) -0.009(5) 0.008(6)
C11 0.039(6) 0.081(9) 0.056(7) -0.009(7) 0.002(5) 0.004(6)
C12 0.044(6) 0.041(6) 0.045(6) -0.011(5) -0.002(5) 0.013(5)
C13 0.037(5) 0.027(5) 0.030(5) -0.001(4) 0.010(4) -0.003(4)
C14 0.061(8) 0.048(7) 0.046(6) 0.005(5) 0.014(5) 0.009(6)
C15 0.063(8) 0.075(9) 0.059(8) 0.009(7) 0.033(7) 0.003(7)
C16 0.098(11) 0.065(8) 0.039(7) -0.001(6) 0.032(7) -0.006(8)
C17 0.096(11) 0.061(8) 0.035(6) 0.003(6) 0.007(6) -0.009(7)
C18 0.067(8) 0.056(7) 0.030(5) 0.002(5) 0.002(5) -0.004(6)
C19 0.023(4) 0.050(6) 0.019(4) 0.001(4) -0.005(3) 0.005(4)
C20 0.055(7) 0.055(7) 0.026(5) -0.006(5) -0.006(5) 0.003(5)
C21 0.060(7) 0.049(6) 0.028(5) 0.009(5) 0.008(5) -0.006(5)
C22 0.065(7) 0.042(6) 0.031(5) 0.002(4) -0.011(5) 0.007(5)
C23 0.050(6) 0.036(6) 0.043(6) 0.006(5) 0.020(5) -0.006(5)
C24 0.139(14) 0.023(6) 0.070(8) -0.012(5) 0.051(9) -0.038(7)
C25 0.107(11) 0.026(5) 0.058(7) 0.016(5) 0.031(7) 0.015(6)
C26 0.056(9) 0.053(8) 0.157(16) 0.036(9) 0.013(9) -0.022(7)
C27 0.035(5) 0.032(5) 0.045(6) -0.010(4) 0.003(4) -0.008(4)
C28 0.050(7) 0.074(8) 0.039(6) -0.025(6) -0.002(5) -0.014(6)
C29 0.043(6) 0.042(6) 0.053(6) -0.001(5) 0.014(5) -0.008(5)
C30 0.052(7) 0.023(5) 0.097(10) -0.009(6) 0.021(7) -0.014(5)
C31 0.039(6) 0.045(6) 0.032(5) 0.005(4) 0.015(4) 0.013(5)
C32 0.034(6) 0.051(7) 0.048(6) -0.001(5) 0.011(5) 0.000(5)
C33 0.058(8) 0.045(7) 0.072(8) 0.015(6) 0.038(6) 0.015(6)
C34 0.048(7) 0.082(9) 0.050(7) 0.010(6) 0.007(5) 0.031(7)

loop_
_atom_type_symbol
_atom_type_description
_atom_type_scat_dispersion_real
_atom_type_scat_dispersion_imag
_atom_type_scat_source
C C 0.0033 0.0016 'International Tables Vol C Tables 4.2.6.8 and 6.1.1.4'
H H 0.0000 0.0000 'International Tables Vol C Tables 4.2.6.8 and 6.1.1.4'
N N 0.0061 0.0033 'International Tables Vol C Tables 4.2.6.8 and 6.1.1.4'
P P 0.1023 0.0942 'International Tables Vol C Tables 4.2.6.8 and 6.1.1.4'
S S 0.1246 0.1234 'International Tables Vol C Tables 4.2.6.8 and 6.1.1.4'
Cu Cu 0.3201 1.2651 'International Tables Vol C Tables 4.2.6.8 and 6.1.1.4'

loop_
_geom_angle_atom_site_label_1
_geom_angle_atom_site_label_2
_geom_angle_atom_site_label_3
_geom_angle
_geom_angle_site_symmetry_1
_geom_angle_site_symmetry_3
_geom_angle_publ_flag
N1 Cu1 P3 149.2(2) . . ?
N1 Cu1 S1 80.6(2) . . ?
P3 Cu1 S1 129.65(10) . . ?
N1 Cu1 P1 35.1(2) . . ?
P3 Cu1 P1 171.48(9) . . ?
S1 Cu1 P1 45.64(7) . . ?
P1 S1 Cu1 75.86(10) . . ?
C1 P3 C7 106.0(3) . . ?
C1 P3 C13 102.7(3) . . ?
C7 P3 C13 103.9(3) . . ?
C1 P3 Cu1 111.6(3) . . ?
C7 P3 Cu1 114.0(2) . . ?
C13 P3 Cu1 117.38(15) . . ?
N1 P1 N3 119.5(4) . . ?
N1 P1 N2 120.1(4) . . ?
N3 P1 N2 82.3(3) . . ?
N1 P1 S1 103.7(3) . . ?
N3 P1 S1 115.9(3) . . ?
N2 P1 S1 115.2(3) . . ?
N1 P1 P2 135.7(3) . . ?
N3 P1 P2 41.5(2) . . ?
N2 P1 P2 41.2(2) . . ?
S1 P1 P2 120.65(12) . . ?
N1 P1 Cu1 45.3(2) . . ?
N3 P1 Cu1 142.0(3) . . ?
N2 P1 Cu1 135.4(3) . . ?
S1 P1 Cu1 58.50(9) . . ?
P2 P1 Cu1 176.41(11) . . ?
N4 P2 N2 107.4(4) . . ?
N4 P2 N3 110.2(4) . . ?
N2 P2 N3 83.3(3) . . ?
N4 P2 S2 112.5(3) . . ?
N2 P2 S2 120.9(3) . . ?
N3 P2 S2 119.1(3) . . ?
N4 P2 P1 119.9(3) . . ?
N2 P2 P1 41.9(2) . . ?
N3 P2 P1 41.8(2) . . ?
S2 P2 P1 127.62(14) . . ?
C19 N1 P1 132.3(5) . . ?
C19 N1 Cu1 127.9(4) . . ?
P1 N1 Cu1 99.6(4) . . ?
C23 N2 P2 127.8(4) . . ?
C23 N2 P1 131.6(5) . . ?
P2 N2 P1 96.9(4) . . ?
C27 N3 P2 130.6(4) . . ?
C27 N3 P1 127.6(5) . . ?
P2 N3 P1 96.7(4) . . ?
C31 N4 P2 136.4(5) . . ?
C2 C1 C6 120.0 . . ?
C2 C1 P3 118.8(4) . . ?
C6 C1 P3 121.1(4) . . ?
C1 C2 C3 120.0 . . ?
C2 C3 C4 120.0 . . ?
C5 C4 C3 120.0 . . ?
C4 C5 C6 120.0 . . ?
C5 C6 C1 120.0 . . ?
C8 C7 C12 120.0 . . ?
C8 C7 P3 122.8(4) . . ?
C12 C7 P3 117.2(4) . . ?
C7 C8 C9 120.0 . . ?
C10 C9 C8 120.0 . . ?
C9 C10 C11 120.0 . . ?
C12 C11 C10 120.0 . . ?
C11 C12 C7 120.0 . . ?
C14 C13 C18 120.0 . . ?
C14 C13 P3 123.13(14) . . ?
C18 C13 P3 116.72(14) . . ?
C13 C14 C15 120.0 . . ?
C16 C15 C14 120.0 . . ?
C15 C16 C17 120.0 . . ?
C16 C17 C18 120.0 . . ?
C17 C18 C13 120.0 . . ?
N1 C19 C22 116.0(3) . . ?
N1 C19 C20 110.4(3) . . ?
C22 C19 C20 110.5 . . ?
N1 C19 C21 107.1(3) . . ?
C22 C19 C21 103.7 . . ?
C20 C19 C21 108.7 . . ?
C26 C23 N2 110.9(3) . . ?
C26 C23 C24 113.5 . . ?
N2 C23 C24 106.7(3) . . ?
C26 C23 C25 111.9 . . ?
N2 C23 C25 108.3(3) . . ?
C24 C23 C25 105.3 . . ?
C29 C27 N3 108.5(3) . . ?
C29 C27 C28 112.2 . . ?
N3 C27 C28 112.9(3) . . ?
C29 C27 C30 110.1 . . ?
N3 C27 C30 107.0(3) . . ?
C28 C27 C30 106.1 . . ?
C34 C31 N4 104.2(3) . . ?
C34 C31 C33 112.0 . . ?
N4 C31 C33 109.4(3) . . ?
C34 C31 C32 110.4 . . ?
N4 C31 C32 109.1(3) . . ?
C33 C31 C32 111.5 . . ?

loop_
_geom_bond_atom_site_label_1
_geom_bond_atom_site_label_2
_geom_bond_distance
_geom_bond_site_symmetry_2
_geom_bond_publ_flag
Cu1 N1 1.961(7) . ?
Cu1 P3 2.155(3) . ?
Cu1 S1 2.391(3) . ?
Cu1 P1 2.719(2) . ?
S1 P1 2.005(3) . ?
S2 P2 1.939(3) . ?
P3 C1 1.830(6) . ?
P3 C7 1.841(5) . ?
P3 C13 1.842(4) . ?
P1 N1 1.584(7) . ?
P1 N3 1.704(7) . ?
P1 N2 1.707(7) . ?
P1 P2 2.539(3) . ?
P2 N4 1.659(8) . ?
P2 N2 1.685(7) . ?
P2 N3 1.694(7) . ?
N1 C19 1.461(7) . ?
N2 C23 1.501(7) . ?
N3 C27 1.510(7) . ?
N4 C31 1.500(8) . ?
C1 C2 1.3900 . ?
C1 C6 1.3900 . ?
C2 C3 1.3900 . ?
C3 C4 1.3900 . ?
C4 C5 1.3900 . ?
C5 C6 1.3900 . ?
C7 C8 1.3900 . ?
C7 C12 1.3900 . ?
C8 C9 1.3900 . ?
C9 C10 1.3900 . ?
C10 C11 1.3900 . ?
C11 C12 1.3900 . ?
C13 C14 1.3900 . ?
C13 C18 1.3900 . ?
C14 C15 1.3900 . ?
C15 C16 1.3900 . ?
C16 C17 1.3900 . ?
C17 C18 1.3900 . ?
C19 C22 1.4622 . ?
C19 C20 1.5299 . ?
C19 C21 1.5739 . ?
C23 C26 1.3641 . ?
C23 C24 1.5585 . ?
C23 C25 1.5661 . ?
C27 C29 1.4794 . ?
C27 C28 1.5196 . ?
C27 C30 1.5455 . ?
C31 C34 1.4946 . ?
C31 C33 1.5028 . ?
C31 C32 1.5480 . ?

loop_
_geom_torsion_atom_site_label_1
_geom_torsion_atom_site_label_2
_geom_torsion_atom_site_label_3
_geom_torsion_atom_site_label_4
_geom_torsion
_geom_torsion_site_symmetry_1
_geom_torsion_site_symmetry_2
_geom_torsion_site_symmetry_3
_geom_torsion_site_symmetry_4
_geom_torsion_publ_flag
N1 Cu1 S1 P1 -3.1(2) . . . . ?
P3 Cu1 S1 P1 170.43(13) . . . . ?
N1 Cu1 P3 C1 71.5(5) . . . . ?
S1 Cu1 P3 C1 -96.0(3) . . . . ?
N1 Cu1 P3 C7 -168.4(5) . . . . ?
S1 Cu1 P3 C7 24.1(3) . . . . ?
N1 Cu1 P3 C13 -46.6(5) . . . . ?
S1 Cu1 P3 C13 145.88(19) . . . . ?
Cu1 S1 P1 N1 3.9(3) . . . . ?
Cu1 S1 P1 N3 136.9(3) . . . . ?
Cu1 S1 P1 N2 -129.4(3) . . . . ?
Cu1 S1 P1 P2 -175.92(12) . . . . ?
S1 Cu1 P1 N1 -174.6(4) . . . . ?
N1 Cu1 P1 N3 82.0(6) . . . . ?
S1 Cu1 P1 N3 -92.7(4) . . . . ?
N1 Cu1 P1 N2 -90.2(5) . . . . ?
S1 Cu1 P1 N2 95.2(4) . . . . ?
N1 Cu1 P1 S1 174.6(4) . . . . ?
N1 P1 P2 N4 -2.6(5) . . . . ?
N3 P1 P2 N4 -87.4(5) . . . . ?
N2 P1 P2 N4 82.9(5) . . . . ?
S1 P1 P2 N4 177.2(3) . . . . ?
N1 P1 P2 N2 -85.5(5) . . . . ?
N3 P1 P2 N2 -170.2(5) . . . . ?
S1 P1 P2 N2 94.3(4) . . . . ?
N1 P1 P2 N3 84.7(5) . . . . ?
N2 P1 P2 N3 170.2(5) . . . . ?
S1 P1 P2 N3 -95.5(4) . . . . ?
N1 P1 P2 S2 178.1(4) . . . . ?
N3 P1 P2 S2 93.4(4) . . . . ?
N2 P1 P2 S2 -96.4(4) . . . . ?
S1 P1 P2 S2 -2.1(2) . . . . ?
N3 P1 N1 C19 48.7(8) . . . . ?
N2 P1 N1 C19 -50.0(8) . . . . ?
S1 P1 N1 C19 179.6(6) . . . . ?
P2 P1 N1 C19 -0.6(9) . . . . ?
Cu1 P1 N1 C19 -175.7(9) . . . . ?
N3 P1 N1 Cu1 -135.6(3) . . . . ?
N2 P1 N1 Cu1 125.7(4) . . . . ?
S1 P1 N1 Cu1 -4.7(3) . . . . ?
P2 P1 N1 Cu1 175.11(16) . . . . ?
P3 Cu1 N1 C19 9.6(9) . . . . ?
S1 Cu1 N1 C19 179.9(6) . . . . ?
P1 Cu1 N1 C19 176.0(8) . . . . ?
P3 Cu1 N1 P1 -166.4(2) . . . . ?
S1 Cu1 N1 P1 3.9(3) . . . . ?
N4 P2 N2 C23 84.2(6) . . . . ?
N3 P2 N2 C23 -166.7(6) . . . . ?
S2 P2 N2 C23 -46.7(7) . . . . ?
P1 P2 N2 C23 -160.2(8) . . . . ?
N4 P2 N2 P1 -115.6(4) . . . . ?
N3 P2 N2 P1 -6.5(3) . . . . ?
S2 P2 N2 P1 113.5(3) . . . . ?
N1 P1 N2 C23 -74.6(7) . . . . ?
N3 P1 N2 C23 165.5(6) . . . . ?
S1 P1 N2 C23 50.5(7) . . . . ?
P2 P1 N2 C23 159.0(8) . . . . ?
Cu1 P1 N2 C23 -19.3(8) . . . . ?
N1 P1 N2 P2 126.3(4) . . . . ?
N3 P1 N2 P2 6.5(3) . . . . ?
S1 P1 N2 P2 -108.5(3) . . . . ?
Cu1 P1 N2 P2 -178.34(15) . . . . ?
N4 P2 N3 C27 -91.7(7) . . . . ?
N2 P2 N3 C27 162.2(7) . . . . ?
S2 P2 N3 C27 40.5(7) . . . . ?
P1 P2 N3 C27 155.7(8) . . . . ?
N4 P2 N3 P1 112.7(4) . . . . ?
N2 P2 N3 P1 6.5(3) . . . . ?
S2 P2 N3 P1 -115.2(3) . . . . ?
N1 P1 N3 C27 76.4(7) . . . . ?
N2 P1 N3 C27 -163.2(6) . . . . ?
S1 P1 N3 C27 -48.9(6) . . . . ?
P2 P1 N3 C27 -156.7(8) . . . . ?
Cu1 P1 N3 C27 22.3(8) . . . . ?
N1 P1 N3 P2 -126.9(4) . . . . ?
N2 P1 N3 P2 -6.5(3) . . . . ?
S1 P1 N3 P2 107.9(3) . . . . ?
Cu1 P1 N3 P2 179.06(18) . . . . ?
N2 P2 N4 C31 -140.0(7) . . . . ?
N3 P2 N4 C31 130.9(7) . . . . ?
S2 P2 N4 C31 -4.6(9) . . . . ?
P1 P2 N4 C31 176.0(6) . . . . ?
C7 P3 C1 C2 -103.5(5) . . . . ?
C13 P3 C1 C2 147.7(4) . . . . ?
Cu1 P3 C1 C2 21.1(5) . . . . ?
C7 P3 C1 C6 72.8(5) . . . . ?
C13 P3 C1 C6 -36.0(5) . . . . ?
Cu1 P3 C1 C6 -162.6(4) . . . . ?
C6 C1 C2 C3 0.0 . . . . ?
P3 C1 C2 C3 176.3(5) . . . . ?
C1 C2 C3 C4 0.0 . . . . ?
C2 C3 C4 C5 0.0 . . . . ?
C3 C4 C5 C6 0.0 . . . . ?
C4 C5 C6 C1 0.0 . . . . ?
C2 C1 C6 C5 0.0 . . . . ?
P3 C1 C6 C5 -176.3(6) . . . . ?
C1 P3 C7 C8 -14.3(5) . . . . ?
C13 P3 C7 C8 93.6(4) . . . . ?
Cu1 P3 C7 C8 -137.4(4) . . . . ?
C1 P3 C7 C12 166.0(4) . . . . ?
C13 P3 C7 C12 -86.2(4) . . . . ?
Cu1 P3 C7 C12 42.8(4) . . . . ?
C12 C7 C8 C9 0.0 . . . . ?
P3 C7 C8 C9 -179.8(5) . . . . ?
C7 C8 C9 C10 0.0 . . . . ?
C8 C9 C10 C11 0.0 . . . . ?
C9 C10 C11 C12 0.0 . . . . ?
C10 C11 C12 C7 0.0 . . . . ?
C8 C7 C12 C11 0.0 . . . . ?
P3 C7 C12 C11 179.8(5) . . . . ?
C1 P3 C13 C14 117.1(3) . . . . ?
C7 P3 C13 C14 6.8(2) . . . . ?
Cu1 P3 C13 C14 -120.08(13) . . . . ?
C1 P3 C13 C18 -67.3(3) . . . . ?
C7 P3 C13 C18 -177.6(2) . . . . ?
Cu1 P3 C13 C18 55.5(2) . . . . ?
C18 C13 C14 C15 0.0 . . . . ?
P3 C13 C14 C15 175.46(15) . . . . ?
C13 C14 C15 C16 0.0 . . . . ?
C14 C15 C16 C17 0.0 . . . . ?
C15 C16 C17 C18 0.0 . . . . ?
C16 C17 C18 C13 0.0 . . . . ?
C14 C13 C18 C17 0.0 . . . . ?
P3 C13 C18 C17 -175.74(14) . . . . ?
P1 N1 C19 C22 -11.0(8) . . . . ?
Cu1 N1 C19 C22 174.4(4) . . . . ?
P1 N1 C19 C20 115.7(6) . . . . ?
Cu1 N1 C19 C20 -58.9(6) . . . . ?
P1 N1 C19 C21 -126.1(6) . . . . ?
Cu1 N1 C19 C21 59.2(5) . . . . ?
P2 N2 C23 C26 -50.6(6) . . . . ?
P1 N2 C23 C26 156.2(5) . . . . ?
P2 N2 C23 C24 -174.6(4) . . . . ?
P1 N2 C23 C24 32.2(6) . . . . ?
P2 N2 C23 C25 72.6(6) . . . . ?
P1 N2 C23 C25 -80.7(6) . . . . ?
P2 N3 C27 C29 168.4(5) . . . . ?
P1 N3 C27 C29 -42.7(6) . . . . ?
P2 N3 C27 C28 -66.6(6) . . . . ?
P1 N3 C27 C28 82.3(5) . . . . ?
P2 N3 C27 C30 49.6(6) . . . . ?
P1 N3 C27 C30 -161.5(4) . . . . ?
P2 N4 C31 C34 173.6(7) . . . . ?
P2 N4 C31 C33 -66.5(8) . . . . ?
P2 N4 C31 C32 55.7(8) . . . . ?
